data_9001876
loop_
_publ_author_name
'Nyfeler, D.'
'Hoffmann, C.'
'Armbruster, T.'
'Kunz, M.'
'Libowitzky, E.'

_publ_section_title
;
 Orthorhombic Jahn-Teller distortion and Si-OH in mozartite, CaMnO[SiO3OH]: A
 single-crystal X-ray, FTIR, and structure modeling study
 Sample: at T = 300 K
;
_journal_name_full 'American Mineralogist'
_journal_page_first 841
_journal_page_last 848
_journal_volume 82
_journal_year 1997
_chemical_formula_sum 'Ca H Mn O5 Si'
_chemical_name_mineral Mozartite
_space_group_IT_number 19
_symmetry_space_group_name_Hall 'P 2ac 2ab'
_symmetry_space_group_name_H-M 'P 21 21 21'
_cell_angle_alpha 90
_cell_angle_beta 90
_cell_angle_gamma 90
_cell_length_a 5.842
_cell_length_b 7.228
_cell_length_c 8.704
_cell_formula_units_Z 4
_cell_volume 367.535
_database_code_amcsd 0001932
_diffrn_ambient_temperature 300
_exptl_crystal_density_diffrn 3.689
_cod_original_formula_sum 'Ca Mn Si H O5'
_cod_database_code 9001876

loop_
_space_group_symop_operation_xyz
x,y,z
-x,1/2+y,1/2-z
1/2+x,1/2-y,-z
1/2-x,-y,1/2+z

loop_
_atom_site_aniso_label
_atom_site_aniso_U_11
_atom_site_aniso_U_22
_atom_site_aniso_U_33
_atom_site_aniso_U_12
_atom_site_aniso_U_13
_atom_site_aniso_U_23
Ca 0.00900 0.00720 0.00590 0.00060 0.00000 0.00160
Mn 0.00400 0.00590 0.00490 -0.00030 0.00010 -0.00040
Si 0.00370 0.00540 0.00500 0.00030 0.00000 0.00000
O1 0.00640 0.00700 0.00660 0.00030 0.00050 0.00060
O2 0.01300 0.00610 0.00920 -0.00040 0.00100 -0.00180
O3 0.00450 0.00760 0.00700 0.00040 -0.00030 0.00190
O4 0.00570 0.00890 0.00630 0.00200 0.00070 0.00080
O5 0.00420 0.00580 0.00670 0.00040 -0.00120 0.00140

loop_
_atom_site_label
_atom_site_fract_x
_atom_site_fract_y
_atom_site_fract_z
_atom_site_U_iso_or_equiv
Ca 0.02190 0.37462 0.67420 ?
Mn 0.74730 0.25740 -0.00342 ?
Si 0.51020 0.63010 0.81659 ?
H 0.03000 0.58300 0.04200 0.07000
O1 0.48980 0.45350 0.93320 ?
O2 0.07160 0.70200 0.06240 ?
O3 0.27140 0.65730 0.72220 ?
O4 0.73730 0.62230 0.70680 ?
O5 0.00280 0.39440 0.93910 ?

loop_
_cod_related_entry_id
_cod_related_entry_database
_cod_related_entry_code
1 AMCSD 0001932
